data_7715159
loop_
_publ_author_name
'Koptseva, Tatyana S.'
'Skatova, Alexandra A.'
'Moskalev, Mikhail V.'
'Rumyantcev, Roman V.'
'Fedushkin, Igor L.'

_publ_section_title
;
 Diversity of transformation of heteroallenes on acenaphthene-1,2-diimine
 aluminum oxide.
;
_journal_issue 10
_journal_name_full 'Dalton transactions (Cambridge, England : 2003)'
_journal_page_first 4643
_journal_page_last 4651
_journal_paper_doi 10.1039/d3dt04333a
_journal_volume 53
_journal_year 2024
_chemical_absolute_configuration unk
_chemical_formula_sum 'C106 H128 Al2 B N5 O5'
_chemical_formula_weight 1616.90
_space_group_crystal_system monoclinic
_space_group_IT_number 8
_space_group_name_Hall 'C -2y'
_space_group_name_H-M_alt 'C 1 m 1'
_atom_sites_solution_hydrogens mixed
_atom_sites_solution_primary dual
_atom_sites_solution_secondary difmap
_audit_creation_method SHELXL-2018/3
_audit_update_record
;
2023-11-28 deposited with the CCDC.	2024-02-12 downloaded from the CCDC.
;
_cell_angle_alpha 90
_cell_angle_beta 92.943(2)
_cell_angle_gamma 90
_cell_formula_units_Z 2
_cell_length_a 14.8161(4)
_cell_length_b 21.5593(4)
_cell_length_c 14.4379(4)
_cell_measurement_reflns_used 13426
_cell_measurement_temperature 100(2)
_cell_measurement_theta_max 29.6050
_cell_measurement_theta_min 2.7760
_cell_volume 4605.7(2)
_computing_cell_refinement 'CrysAlisPro 1.171.41.122a (Rigaku OD, 2021)'
_computing_data_collection 'CrysAlisPro 1.171.41.122a (Rigaku OD, 2021)'
_computing_data_reduction 'CrysAlisPro 1.171.41.122a (Rigaku OD, 2021)'
_computing_molecular_graphics 'Mercury 2022.3.0'
_computing_publication_material 'Mercury 2022.3.0'
_computing_structure_refinement SHELXL-2018/3
_computing_structure_solution SHELXT-2014/5
_diffrn_ambient_temperature 100(2)
_diffrn_measured_fraction_theta_full 0.999
_diffrn_measured_fraction_theta_max 0.999
_diffrn_measurement_device_type 'Rigaku OD Xcalibur E (CCD)'
_diffrn_measurement_method '\w scans'
_diffrn_radiation_type MoK\a
_diffrn_radiation_wavelength 0.71073
_diffrn_reflns_av_R_equivalents 0.0306
_diffrn_reflns_av_unetI/netI 0.0326
_diffrn_reflns_Laue_measured_fraction_full 0.999
_diffrn_reflns_Laue_measured_fraction_max 0.999
_diffrn_reflns_limit_h_max 18
_diffrn_reflns_limit_h_min -18
_diffrn_reflns_limit_k_max 27
_diffrn_reflns_limit_k_min -27
_diffrn_reflns_limit_l_max 17
_diffrn_reflns_limit_l_min -18
_diffrn_reflns_number 30266
_diffrn_reflns_point_group_measured_fraction_full 0.965
_diffrn_reflns_point_group_measured_fraction_max 0.957
_diffrn_reflns_theta_full 25.242
_diffrn_reflns_theta_max 26.733
_diffrn_reflns_theta_min 2.232
_diffrn_source 'fine-focus sealed tube'
_exptl_absorpt_coefficient_mu 0.088
_exptl_absorpt_correction_T_max 0.983
_exptl_absorpt_correction_T_min 0.955
_exptl_absorpt_correction_type gaussian
_exptl_absorpt_process_details
;
CrysAlisPro 1.171.41.93a (Rigaku Oxford Diffraction, 2020)
Numerical absorption correction based on gaussian integration over
a multifaceted crystal model
Empirical absorption correction using spherical harmonics,
implemented in SCALE3 ABSPACK scaling algorithm.
;
_exptl_crystal_colour black
_exptl_crystal_density_diffrn 1.166
_exptl_crystal_description prism
_exptl_crystal_F_000 1740
_exptl_crystal_size_max 0.620
_exptl_crystal_size_mid 0.470
_exptl_crystal_size_min 0.230
_refine_diff_density_max 0.775
_refine_diff_density_min -0.449
_refine_diff_density_rms 0.079
_refine_ls_abs_structure_details
;
 Refined as an inversion twin.
;
_refine_ls_abs_structure_Flack 0.2(3)
_refine_ls_extinction_method none
_refine_ls_goodness_of_fit_ref 1.060
_refine_ls_hydrogen_treatment mixed
_refine_ls_matrix_type full
_refine_ls_number_parameters 610
_refine_ls_number_reflns 9633
_refine_ls_number_restraints 214
_refine_ls_restrained_S_all 1.079
_refine_ls_R_factor_all 0.0841
_refine_ls_R_factor_gt 0.0731
_refine_ls_shift/su_max 0.000
_refine_ls_shift/su_mean 0.000
_refine_ls_structure_factor_coef Fsqd
_refine_ls_weighting_details 'w=1/[\s^2^(Fo^2^)+(0.1419P)^2^+4.3231P] where P=(Fo^2^+2Fc^2^)/3'
_refine_ls_weighting_scheme calc
_refine_ls_wR_factor_gt 0.2028
_refine_ls_wR_factor_ref 0.2163
_reflns_Friedel_coverage 0.914
_reflns_Friedel_fraction_full 0.931
_reflns_Friedel_fraction_max 0.916
_reflns_number_gt 8301
_reflns_number_total 9633
_reflns_threshold_expression 'I > 2\s(I)'
_cod_data_source_file d3dt04333a2.cif
_cod_data_source_block albiancyncobpin
_cod_depositor_comments 'Adding full bibliography for 7715158--7715163.cif.'
_cod_original_sg_symbol_H-M 'C m'
_cod_database_code 7715159
_shelx_shelxl_version_number 2018/3
_shelx_space_group_comment
;
The symmetry employed for this shelxl refinement is uniquely defined
by the following loop, which should always be used as a source of
symmetry information in preference to the above space-group names.
They are only intended as comments.
;
_shelx_estimated_absorpt_t_min 0.948
_shelx_estimated_absorpt_t_max 0.980

loop_
_space_group_symop_operation_xyz
'x, y, z'
'x, -y, z'
'x+1/2, y+1/2, z'
'x+1/2, -y+1/2, z'

loop_
_atom_site_label
_atom_site_type_symbol
_atom_site_fract_x
_atom_site_fract_y
_atom_site_fract_z
_atom_site_U_iso_or_equiv
_atom_site_adp_type
_atom_site_occupancy
_atom_site_site_symmetry_order
_atom_site_calc_flag
_atom_site_refinement_flags_posn
_atom_site_refinement_flags_adp
_atom_site_refinement_flags_occupancy
_atom_site_disorder_assembly
_atom_site_disorder_group
Al1 Al 0.6496(2) 0.500000 0.4088(2) 0.0252(4) Uani 1 2 d S T P . .
Al2 Al 0.4672(2) 0.500000 0.5385(2) 0.0242(4) Uani 1 2 d S T P . .
N1 N 0.6598(3) 0.43854(18) 0.3135(3) 0.0220(8) Uani 1 1 d . . . . .
N2 N 0.4672(3) 0.56168(17) 0.6361(3) 0.0206(8) Uani 1 1 d . . . . .
N5 N 0.8457(5) 0.500000 0.5965(7) 0.057(2) Uani 1 2 d S T P . .
O1 O 0.7519(4) 0.500000 0.4750(4) 0.0394(13) Uani 1 2 d S T P . .
O2 O 0.3665(4) 0.500000 0.4766(4) 0.0417(14) Uani 1 2 d S T P A .
O3 O 0.5583(4) 0.500000 0.4735(4) 0.0276(9) Uani 1 2 d S T P . .
O4 O 0.2556(5) 0.4495(4) 0.3719(6) 0.0406(15) Uani 0.5 1 d D U P A 1
C44 C 0.1876(7) 0.4718(5) 0.3020(7) 0.0404(17) Uani 0.5 1 d D U P A 1
C45 C 0.1036(7) 0.500000 0.3544(8) 0.078(2) Uani 1 2 d DS TU P A 1
H45A H 0.066858 0.466046 0.377313 0.118 Uiso 0.5 1 calc R U P A 1
H45B H 0.126193 0.525564 0.406699 0.118 Uiso 0.5 1 calc R U P A 1
H45C H 0.066590 0.525565 0.311066 0.118 Uiso 0.5 1 calc R U P A 1
C46 C 0.1818(13) 0.4213(8) 0.2195(12) 0.046(3) Uani 0.5 1 d D U P A 1
H46A H 0.242935 0.408807 0.204602 0.068 Uiso 0.5 1 calc R U P A 1
H46B H 0.150712 0.439560 0.164467 0.068 Uiso 0.5 1 calc R U P A 1
H46C H 0.148147 0.384947 0.239356 0.068 Uiso 0.5 1 calc R U P A 1
O4' O 0.2926(6) 0.4494(4) 0.3407(6) 0.0406(15) Uani 0.5 1 d D U P A 2
C44' C 0.2371(7) 0.4724(5) 0.2611(7) 0.0404(17) Uani 0.5 1 d D U P A 2
C45' C 0.3046(8) 0.500000 0.1895(8) 0.078(2) Uani 1 2 d DS TU P A 2
H45D H 0.335419 0.534046 0.159042 0.118 Uiso 0.5 1 calc R U P A 2
H45E H 0.270546 0.475292 0.142635 0.118 Uiso 0.5 1 calc R U P A 2
H45F H 0.349456 0.473631 0.222555 0.118 Uiso 0.5 1 calc R U P A 2
C46' C 0.1627(12) 0.4190(8) 0.2397(13) 0.046(3) Uani 0.5 1 d D U P A 2
H46D H 0.126145 0.413511 0.293818 0.068 Uiso 0.5 1 calc R U P A 2
H46E H 0.193175 0.379878 0.226323 0.068 Uiso 0.5 1 calc R U P A 2
H46F H 0.123453 0.431044 0.186006 0.068 Uiso 0.5 1 calc R U P A 2
B1 B 0.3069(5) 0.500000 0.3985(7) 0.0364(18) Uani 1 2 d DS T P . .
C1 C 0.6672(3) 0.46686(19) 0.2317(4) 0.0199(9) Uani 1 1 d . . . . .
C2 C 0.6790(3) 0.4454(2) 0.1370(4) 0.0236(9) Uani 1 1 d . . . . .
C3 C 0.6852(5) 0.500000 0.0836(5) 0.0227(13) Uani 1 2 d S T P . .
C4 C 0.6980(5) 0.500000 -0.0120(5) 0.0293(14) Uani 1 2 d S T P . .
C5 C 0.7027(4) 0.4411(2) -0.0556(4) 0.0368(12) Uani 1 1 d . . . . .
H5B H 0.710656 0.438318 -0.120329 0.044 Uiso 1 1 calc R U . . .
C6 C 0.6955(5) 0.3872(2) -0.0025(4) 0.0365(12) Uani 1 1 d . . . . .
H6A H 0.698534 0.348233 -0.032851 0.044 Uiso 1 1 calc R U . . .
C7 C 0.6841(4) 0.3880(2) 0.0931(4) 0.0263(10) Uani 1 1 d . . . . .
H7A H 0.679865 0.350501 0.127148 0.032 Uiso 1 1 calc R U . . .
C8 C 0.6731(4) 0.3723(2) 0.3203(4) 0.0236(9) Uani 1 1 d . . . . .
C9 C 0.7610(4) 0.3491(2) 0.3309(4) 0.0291(10) Uani 1 1 d . . . . .
C10 C 0.7710(4) 0.2842(3) 0.3410(4) 0.0381(13) Uani 1 1 d . . . . .
H10A H 0.829986 0.266961 0.348479 0.046 Uiso 1 1 calc R U . . .
C11 C 0.6981(5) 0.2459(3) 0.3403(5) 0.0416(13) Uani 1 1 d . . . . .
H11A H 0.706608 0.202552 0.348174 0.050 Uiso 1 1 calc R U . . .
C12 C 0.6123(4) 0.2695(2) 0.3284(4) 0.0356(12) Uani 1 1 d . . . . .
H12A H 0.562160 0.242050 0.327945 0.043 Uiso 1 1 calc R U . . .
C13 C 0.5970(4) 0.3337(2) 0.3168(4) 0.0274(10) Uani 1 1 d . . . . .
C14 C 0.8443(4) 0.3903(3) 0.3305(5) 0.0383(13) Uani 1 1 d . . . . .
H14A H 0.823438 0.434432 0.329449 0.046 Uiso 1 1 calc R U . . .
C15 C 0.8971(4) 0.3796(3) 0.2446(5) 0.0472(15) Uani 1 1 d . . . . .
H15A H 0.947796 0.408799 0.244251 0.071 Uiso 1 1 calc R U . . .
H15B H 0.857381 0.385993 0.189087 0.071 Uiso 1 1 calc R U . . .
H15C H 0.920364 0.337013 0.245038 0.071 Uiso 1 1 calc R U . . .
C16 C 0.9042(5) 0.3809(4) 0.4185(5) 0.0590(19) Uani 1 1 d . . . . .
H16A H 0.874618 0.398914 0.471442 0.088 Uiso 1 1 calc R U . . .
H16B H 0.962516 0.401381 0.411593 0.088 Uiso 1 1 calc R U . . .
H16C H 0.913835 0.336468 0.429062 0.088 Uiso 1 1 calc R U . . .
C17 C 0.5007(4) 0.3581(2) 0.3045(4) 0.0302(10) Uani 1 1 d . . . . .
H17A H 0.504348 0.403916 0.294093 0.036 Uiso 1 1 calc R U . . .
C18 C 0.4488(5) 0.3298(3) 0.2198(5) 0.0438(14) Uani 1 1 d . . . . .
H18A H 0.481863 0.337726 0.163936 0.066 Uiso 1 1 calc R U . . .
H18B H 0.388588 0.348542 0.212755 0.066 Uiso 1 1 calc R U . . .
H18C H 0.442795 0.284907 0.228677 0.066 Uiso 1 1 calc R U . . .
C19 C 0.4499(4) 0.3478(3) 0.3916(4) 0.0409(14) Uani 1 1 d . . . . .
H19A H 0.481931 0.368502 0.444076 0.061 Uiso 1 1 calc R U . . .
H19B H 0.446071 0.303262 0.404175 0.061 Uiso 1 1 calc R U . . .
H19C H 0.388842 0.365059 0.382973 0.061 Uiso 1 1 calc R U . . .
C20 C 0.4704(3) 0.53359(19) 0.7189(4) 0.0190(9) Uani 1 1 d . . . . .
C21 C 0.4690(3) 0.55497(19) 0.8145(4) 0.0190(8) Uani 1 1 d . . . . .
C22 C 0.4674(5) 0.500000 0.8701(5) 0.0242(13) Uani 1 2 d S T P . .
C23 C 0.4646(5) 0.500000 0.9657(5) 0.0262(13) Uani 1 2 d S T P . .
C24 C 0.4619(4) 0.5596(2) 1.0088(4) 0.0351(12) Uani 1 1 d . . . . .
H24A H 0.458945 0.562400 1.074240 0.042 Uiso 1 1 calc R U . . .
C25 C 0.4634(4) 0.6121(3) 0.9577(4) 0.0374(12) Uani 1 1 d . . . . .
H25A H 0.462143 0.650974 0.988572 0.045 Uiso 1 1 calc R U . . .
C26 C 0.4669(4) 0.6113(2) 0.8585(4) 0.0284(10) Uani 1 1 d . . . . .
H26A H 0.467758 0.648823 0.824141 0.034 Uiso 1 1 calc R U . . .
C27 C 0.4585(4) 0.6282(2) 0.6327(4) 0.0239(9) Uani 1 1 d . . . . .
C28 C 0.5367(4) 0.6661(2) 0.6368(4) 0.0255(10) Uani 1 1 d . . . . .
C29 C 0.5259(4) 0.7295(2) 0.6284(4) 0.0341(11) Uani 1 1 d . . . . .
H29A H 0.577848 0.755407 0.631072 0.041 Uiso 1 1 calc R U . . .
C30 C 0.4413(4) 0.7561(2) 0.6163(4) 0.0388(13) Uani 1 1 d . . . . .
H30A H 0.434992 0.799674 0.608832 0.047 Uiso 1 1 calc R U . . .
C31 C 0.3654(4) 0.7180(3) 0.6153(5) 0.0402(13) Uani 1 1 d . . . . .
H31A H 0.307147 0.736444 0.608984 0.048 Uiso 1 1 calc R U . . .
C32 C 0.3717(4) 0.6544(2) 0.6231(4) 0.0312(11) Uani 1 1 d . . . . .
C33 C 0.6307(4) 0.6386(2) 0.6501(4) 0.0302(11) Uani 1 1 d . . . . .
H33A H 0.624291 0.592965 0.660064 0.036 Uiso 1 1 calc R U . . .
C34 C 0.6821(4) 0.6663(3) 0.7368(4) 0.0353(12) Uani 1 1 d . . . . .
H34A H 0.740666 0.645562 0.746395 0.053 Uiso 1 1 calc R U . . .
H34B H 0.646464 0.660165 0.791333 0.053 Uiso 1 1 calc R U . . .
H34C H 0.691715 0.710821 0.727280 0.053 Uiso 1 1 calc R U . . .
C35 C 0.6838(4) 0.6483(3) 0.5637(4) 0.0345(11) Uani 1 1 d . . . . .
H35A H 0.655562 0.624690 0.511998 0.052 Uiso 1 1 calc R U . . .
H35B H 0.746124 0.634025 0.575743 0.052 Uiso 1 1 calc R U . . .
H35C H 0.684044 0.692518 0.547787 0.052 Uiso 1 1 calc R U . . .
C36 C 0.2862(4) 0.6154(3) 0.6270(5) 0.0376(13) Uani 1 1 d . . . . .
H36A H 0.303126 0.570680 0.621820 0.045 Uiso 1 1 calc R U . . .
C37 C 0.2462(5) 0.6258(4) 0.7219(5) 0.0555(18) Uani 1 1 d . . . . .
H37A H 0.292155 0.616648 0.771239 0.083 Uiso 1 1 calc R U . . .
H37B H 0.194139 0.598365 0.727992 0.083 Uiso 1 1 calc R U . . .
H37C H 0.226826 0.669098 0.726938 0.083 Uiso 1 1 calc R U . . .
C38 C 0.2152(5) 0.6310(4) 0.5477(5) 0.0549(16) Uani 1 1 d . . . . .
H38A H 0.163393 0.602987 0.551003 0.082 Uiso 1 1 calc R U . . .
H38B H 0.242443 0.625905 0.487702 0.082 Uiso 1 1 calc R U . . .
H38C H 0.194940 0.673981 0.554208 0.082 Uiso 1 1 calc R U . . .
C39 C 0.7663(6) 0.500000 0.5632(6) 0.0416(18) Uani 1 2 d S T P . .
H1 H 0.708(4) 0.500000 0.611(5) 0.015(15) Uiso 1 2 d S . P . .
C40 C 0.8584(7) 0.500000 0.6974(7) 0.059(3) Uani 1 2 d DS T P . .
H2 H 0.826(5) 0.500000 0.757(3) 0.03(2) Uiso 1 2 d DS . P . .
C41 C 0.9117(5) 0.5577(4) 0.7270(6) 0.0650(19) Uani 1 1 d . . . . .
H41A H 0.877912 0.594940 0.704854 0.078 Uiso 1 1 calc R U . . .
H41B H 0.917026 0.559473 0.795593 0.078 Uiso 1 1 calc R U . . .
C42 C 1.0021(5) 0.5592(4) 0.6912(6) 0.067(2) Uani 1 1 d . . . . .
H42A H 1.035211 0.595606 0.717375 0.080 Uiso 1 1 calc R U . . .
H42B H 0.996834 0.564173 0.622967 0.080 Uiso 1 1 calc R U . . .
C43 C 1.0567(7) 0.500000 0.7152(9) 0.064(3) Uani 1 2 d S T P . .
H43A H 1.074358 0.499999 0.782250 0.076 Uiso 1 2 calc R U P . .
H43B H 1.112610 0.500000 0.680535 0.076 Uiso 1 2 calc R U P . .
C1S C 0.0424(6) 0.4978(9) -0.0095(4) 0.062(3) Uani 0.5 1 d D U P B -1
C2S C 0.0968(6) 0.4460(11) -0.0182(9) 0.046(5) Uani 0.5 1 d D U P B -1
H2SA H 0.074282 0.406472 -0.001887 0.055 Uiso 0.5 1 calc R U P B -1
C3S C 0.1838(8) 0.4505(8) -0.0502(8) 0.059(5) Uani 0.5 1 d D U P B -1
H3SA H 0.219802 0.414355 -0.055606 0.071 Uiso 0.5 1 calc R U P B -1
C4S C 0.2177(8) 0.5082(8) -0.0741(6) 0.048(4) Uani 0.5 1 d D U P B -1
H4SA H 0.276866 0.512526 -0.095749 0.058 Uiso 0.5 1 calc R U P B -1
C5S C 0.1615(10) 0.5593(9) -0.0649(12) 0.057(2) Uani 0.5 1 d D U P B -1
H5SA H 0.183835 0.598862 -0.081436 0.068 Uiso 0.5 1 calc R U P B -1
C6S C 0.0743(11) 0.5559(10) -0.0330(11) 0.044(4) Uani 0.5 1 d D U P B -1
H6SA H 0.038214 0.592059 -0.027545 0.053 Uiso 0.5 1 calc R U P B -1
C7S C -0.0519(7) 0.4913(11) 0.0257(7) 0.067(5) Uani 0.5 1 d D U P B -1
H7SA H -0.060935 0.448715 0.046855 0.101 Uiso 0.5 1 calc R U P B -1
H7SB H -0.096749 0.501064 -0.024520 0.101 Uiso 0.5 1 calc R U P B -1
H7SC H -0.059008 0.520080 0.077387 0.101 Uiso 0.5 1 calc R U P B -1
C1Q C 0.6642(7) 0.2183(6) 0.0265(7) 0.056(3) Uani 0.445(8) 1 d DG U P C 1
C2Q C 0.5856(8) 0.2198(6) 0.0751(6) 0.054(3) Uani 0.445(8) 1 d DG U P C 1
H2QA H 0.589245 0.221274 0.140918 0.065 Uiso 0.445(8) 1 calc R U P C 1
C3Q C 0.5017(7) 0.2190(6) 0.0273(8) 0.063(3) Uani 0.445(8) 1 d G U P C 1
H3QA H 0.448044 0.220009 0.060517 0.076 Uiso 0.445(8) 1 calc R U P C 1
C4Q C 0.4964(8) 0.2168(6) -0.0690(8) 0.063(3) Uani 0.445(8) 1 d G U P C 1
H4QA H 0.439115 0.216311 -0.101674 0.075 Uiso 0.445(8) 1 calc R U P C 1
C5Q C 0.5750(9) 0.2154(6) -0.1176(6) 0.057(2) Uani 0.445(8) 1 d G U P C 1
H5QA H 0.571388 0.213877 -0.183464 0.068 Uiso 0.445(8) 1 calc R U P C 1
C6Q C 0.6589(8) 0.2161(6) -0.0699(7) 0.057(3) Uani 0.445(8) 1 d DG U P C 1
H6QA H 0.712590 0.215142 -0.103065 0.069 Uiso 0.445(8) 1 calc R U P C 1
C7Q C 0.7511(9) 0.2163(9) 0.0762(10) 0.064(3) Uani 0.445(8) 1 d D U P C 1
H7QA H 0.742841 0.220262 0.142895 0.096 Uiso 0.445(8) 1 calc R U P C 1
H7QB H 0.788663 0.250602 0.055709 0.096 Uiso 0.445(8) 1 calc R U P C 1
H7QC H 0.780810 0.176794 0.063910 0.096 Uiso 0.445(8) 1 calc R U P C 1
C1Q' C 0.6171(6) 0.2161(5) 0.0131(5) 0.056(3) Uani 0.555(8) 1 d DG U P C 2
C2Q' C 0.5427(7) 0.2105(5) 0.0673(5) 0.054(3) Uani 0.555(8) 1 d DG U P C 2
H2QB H 0.550971 0.208835 0.132982 0.065 Uiso 0.555(8) 1 calc R U P C 2
C3Q' C 0.4562(6) 0.2075(5) 0.0256(6) 0.063(3) Uani 0.555(8) 1 d G U P C 2
H3QB H 0.405312 0.203699 0.062657 0.076 Uiso 0.555(8) 1 calc R U P C 2
C4Q' C 0.4441(6) 0.2100(4) -0.0705(6) 0.063(3) Uani 0.555(8) 1 d G U P C 2
H4QB H 0.384916 0.207883 -0.099015 0.075 Uiso 0.555(8) 1 calc R U P C 2
C5Q' C 0.5185(7) 0.2155(4) -0.1247(5) 0.057(2) Uani 0.555(8) 1 d G U P C 2
H5QB H 0.510178 0.217203 -0.190364 0.068 Uiso 0.555(8) 1 calc R U P C 2
C6Q' C 0.6050(7) 0.2186(5) -0.0830(5) 0.057(3) Uani 0.555(8) 1 d DG U P C 2
H6QB H 0.655839 0.222340 -0.120041 0.069 Uiso 0.555(8) 1 calc R U P C 2
C7Q' C 0.7086(8) 0.2165(7) 0.0571(9) 0.064(3) Uani 0.555(8) 1 d D U P C 2
H7QD H 0.705913 0.229319 0.121980 0.096 Uiso 0.555(8) 1 calc R U P C 2
H7QE H 0.746438 0.245628 0.024275 0.096 Uiso 0.555(8) 1 calc R U P C 2
H7QF H 0.734611 0.174761 0.054325 0.096 Uiso 0.555(8) 1 calc R U P C 2

loop_
_atom_site_aniso_label
_atom_site_aniso_U_11
_atom_site_aniso_U_22
_atom_site_aniso_U_33
_atom_site_aniso_U_23
_atom_site_aniso_U_13
_atom_site_aniso_U_12
Al1 0.0430(11) 0.0149(9) 0.0186(10) 0.000 0.0112(8) 0.000
Al2 0.0405(10) 0.0182(9) 0.0144(9) 0.000 0.0071(7) 0.000
N1 0.0318(19) 0.0155(18) 0.019(2) -0.0001(14) 0.0083(15) 0.0008(14)
N2 0.0355(19) 0.0118(17) 0.0154(19) 0.0013(14) 0.0086(15) 0.0026(14)
N5 0.039(4) 0.068(5) 0.063(5) 0.000 0.003(3) 0.000
O1 0.048(3) 0.045(3) 0.025(3) 0.000 0.004(2) 0.000
O2 0.045(3) 0.064(4) 0.016(3) 0.000 0.000(2) 0.000
O3 0.044(2) 0.0182(16) 0.0218(19) 0.000 0.0157(17) 0.000
O4 0.037(4) 0.048(3) 0.036(4) 0.012(3) -0.006(3) -0.003(3)
C44 0.046(4) 0.038(3) 0.036(4) 0.000(3) -0.009(3) 0.005(3)
C45 0.056(4) 0.125(7) 0.055(4) 0.000 0.009(3) 0.000
C46 0.050(5) 0.040(3) 0.045(5) -0.003(3) -0.006(4) -0.001(3)
O4' 0.037(4) 0.048(3) 0.036(4) 0.012(3) -0.006(3) -0.003(3)
C44' 0.046(4) 0.038(3) 0.036(4) 0.000(3) -0.009(3) 0.005(3)
C45' 0.056(4) 0.125(7) 0.055(4) 0.000 0.009(3) 0.000
C46' 0.050(5) 0.040(3) 0.045(5) -0.003(3) -0.006(4) -0.001(3)
B1 0.021(3) 0.046(5) 0.043(5) 0.000 0.008(3) 0.000
C1 0.027(2) 0.015(2) 0.018(2) 0.0011(17) 0.0045(16) 0.0000(16)
C2 0.032(2) 0.019(2) 0.021(2) -0.0026(17) 0.0068(17) -0.0005(17)
C3 0.030(3) 0.022(3) 0.016(3) 0.000 -0.001(2) 0.000
C4 0.042(4) 0.028(3) 0.018(3) 0.000 0.002(3) 0.000
C5 0.066(3) 0.029(3) 0.016(2) -0.0029(19) 0.008(2) -0.004(2)
C6 0.066(3) 0.018(2) 0.026(3) -0.0082(19) 0.004(2) -0.001(2)
C7 0.042(3) 0.016(2) 0.022(2) -0.0009(17) 0.0059(19) -0.0003(17)
C8 0.043(3) 0.014(2) 0.014(2) 0.0017(17) 0.0079(18) 0.0022(18)
C9 0.041(3) 0.023(2) 0.024(3) 0.0013(19) 0.008(2) 0.0060(19)
C10 0.058(3) 0.026(3) 0.032(3) 0.004(2) 0.008(2) 0.017(2)
C11 0.073(4) 0.020(3) 0.033(3) 0.001(2) 0.010(3) 0.008(2)
C12 0.065(3) 0.016(2) 0.027(3) 0.0017(19) 0.012(2) -0.004(2)
C13 0.046(3) 0.020(2) 0.018(2) -0.0024(18) 0.0105(19) 0.0009(19)
C14 0.040(3) 0.038(3) 0.038(3) 0.003(2) 0.008(2) 0.009(2)
C15 0.038(3) 0.064(4) 0.040(3) 0.010(3) 0.010(2) 0.006(3)
C16 0.050(3) 0.084(5) 0.042(4) 0.009(3) -0.005(3) -0.007(3)
C17 0.040(3) 0.022(2) 0.029(3) 0.001(2) 0.007(2) -0.0028(19)
C18 0.058(4) 0.044(3) 0.029(3) -0.001(3) 0.000(3) 0.000(3)
C19 0.040(3) 0.057(4) 0.026(3) -0.010(3) 0.007(2) -0.010(3)
C20 0.0231(19) 0.016(2) 0.018(2) -0.0014(16) 0.0038(16) 0.0008(15)
C21 0.029(2) 0.015(2) 0.014(2) 0.0013(15) 0.0056(16) -0.0015(16)
C22 0.037(3) 0.015(3) 0.021(3) 0.000 0.005(3) 0.000
C23 0.039(3) 0.025(3) 0.014(3) 0.000 0.002(2) 0.000
C24 0.053(3) 0.034(3) 0.019(2) -0.0061(19) 0.009(2) -0.004(2)
C25 0.060(3) 0.031(3) 0.022(3) -0.011(2) 0.006(2) -0.003(2)
C26 0.042(3) 0.021(2) 0.022(2) -0.0035(19) 0.0096(19) -0.0042(19)
C27 0.041(2) 0.014(2) 0.018(2) 0.0010(17) 0.0111(18) 0.0052(18)
C28 0.040(2) 0.017(2) 0.021(2) 0.0029(18) 0.0083(19) -0.0018(18)
C29 0.050(3) 0.020(2) 0.033(3) 0.000(2) 0.009(2) -0.001(2)
C30 0.065(3) 0.015(2) 0.038(3) 0.008(2) 0.010(3) 0.011(2)
C31 0.049(3) 0.033(3) 0.040(3) 0.007(2) 0.014(2) 0.017(2)
C32 0.043(3) 0.026(3) 0.026(3) 0.006(2) 0.015(2) 0.007(2)
C33 0.044(3) 0.019(2) 0.029(3) -0.0037(19) 0.008(2) -0.0055(19)
C34 0.054(3) 0.032(3) 0.020(3) -0.001(2) 0.004(2) -0.003(2)
C35 0.042(3) 0.035(3) 0.027(3) -0.005(2) 0.007(2) -0.003(2)
C36 0.033(3) 0.031(3) 0.049(4) 0.007(2) 0.011(2) 0.008(2)
C37 0.042(3) 0.073(5) 0.052(4) 0.016(3) 0.017(3) 0.006(3)
C38 0.056(4) 0.060(4) 0.048(4) 0.004(3) 0.004(3) -0.001(3)
C39 0.055(5) 0.035(4) 0.034(4) 0.000 -0.005(4) 0.000
C40 0.061(6) 0.088(8) 0.027(4) 0.000 -0.006(4) 0.000
C41 0.068(4) 0.056(4) 0.069(5) 0.004(4) -0.013(4) 0.005(3)
C42 0.060(4) 0.064(5) 0.074(5) 0.010(4) -0.025(4) -0.019(3)
C43 0.048(5) 0.059(6) 0.082(8) 0.000 -0.018(5) 0.000
C1S 0.086(7) 0.050(6) 0.048(6) -0.030(10) 0.001(5) 0.001(11)
C2S 0.061(8) 0.034(8) 0.041(8) -0.003(6) -0.012(7) -0.004(7)
C3S 0.058(7) 0.059(9) 0.060(9) 0.008(7) -0.014(7) 0.020(7)
C4S 0.054(5) 0.046(10) 0.045(5) -0.002(6) 0.005(4) 0.011(6)
C5S 0.087(6) 0.043(4) 0.042(4) 0.007(3) 0.014(5) -0.008(5)
C6S 0.068(8) 0.025(6) 0.039(8) -0.001(6) -0.012(7) 0.013(7)
C7S 0.069(6) 0.067(8) 0.066(6) 0.007(6) 0.002(5) -0.004(6)
C1Q 0.096(8) 0.022(3) 0.051(5) 0.005(3) -0.003(6) 0.003(6)
C2Q 0.086(8) 0.029(4) 0.050(5) -0.003(3) 0.025(6) 0.006(5)
C3Q 0.091(8) 0.045(5) 0.055(5) 0.011(4) 0.015(6) 0.010(6)
C4Q 0.100(8) 0.026(4) 0.066(5) 0.003(4) 0.030(6) -0.001(6)
C5Q 0.087(6) 0.043(4) 0.042(4) 0.007(3) 0.014(5) -0.008(5)
C6Q 0.098(8) 0.029(3) 0.046(5) 0.018(3) 0.014(6) -0.012(6)
C7Q 0.064(5) 0.056(4) 0.070(5) 0.007(4) -0.007(4) 0.000(4)
C1Q' 0.096(8) 0.022(3) 0.051(5) 0.005(3) -0.003(6) 0.003(6)
C2Q' 0.086(8) 0.029(4) 0.050(5) -0.003(3) 0.025(6) 0.006(5)
C3Q' 0.091(8) 0.045(5) 0.055(5) 0.011(4) 0.015(6) 0.010(6)
C4Q' 0.100(8) 0.026(4) 0.066(5) 0.003(4) 0.030(6) -0.001(6)
C5Q' 0.087(6) 0.043(4) 0.042(4) 0.007(3) 0.014(5) -0.008(5)
C6Q' 0.098(8) 0.029(3) 0.046(5) 0.018(3) 0.014(6) -0.012(6)
C7Q' 0.064(5) 0.056(4) 0.070(5) 0.007(4) -0.007(4) 0.000(4)

loop_
_atom_type_symbol
_atom_type_description
_atom_type_scat_dispersion_real
_atom_type_scat_dispersion_imag
_atom_type_scat_source
C C 0.0033 0.0016 'International Tables Vol C Tables 4.2.6.8 and 6.1.1.4'
H H 0.0000 0.0000 'International Tables Vol C Tables 4.2.6.8 and 6.1.1.4'
B B 0.0013 0.0007 'International Tables Vol C Tables 4.2.6.8 and 6.1.1.4'
N N 0.0061 0.0033 'International Tables Vol C Tables 4.2.6.8 and 6.1.1.4'
O O 0.0106 0.0060 'International Tables Vol C Tables 4.2.6.8 and 6.1.1.4'
Al Al 0.0645 0.0514 'International Tables Vol C Tables 4.2.6.8 and 6.1.1.4'

loop_
_geom_angle_atom_site_label_1
_geom_angle_atom_site_label_2
_geom_angle_atom_site_label_3
_geom_angle
_geom_angle_site_symmetry_1
_geom_angle_site_symmetry_3
_geom_angle_publ_flag
O3 Al1 O1 113.3(3) . . ?
O3 Al1 N1 119.47(18) . . ?
O1 Al1 N1 107.09(19) . . ?
O3 Al1 N1 119.47(18) . 2_565 ?
O1 Al1 N1 107.08(19) . 2_565 ?
N1 Al1 N1 87.2(2) . 2_565 ?
O3 Al2 O2 114.5(3) . . ?
O3 Al2 N2 115.81(19) . 2_565 ?
O2 Al2 N2 110.46(18) . 2_565 ?
O3 Al2 N2 115.81(19) . . ?
O2 Al2 N2 110.46(18) . . ?
N2 Al2 N2 86.6(2) 2_565 . ?
C1 N1 C8 119.6(4) . . ?
C1 N1 Al1 109.3(3) . . ?
C8 N1 Al1 130.4(3) . . ?
C20 N2 C27 118.7(4) . . ?
C20 N2 Al2 109.8(3) . . ?
C27 N2 Al2 131.4(3) . . ?
C39 N5 C40 117.2(8) . . ?
C39 O1 Al1 129.7(6) . . ?
B1 O2 Al2 157.9(5) . . ?
Al1 O3 Al2 179.8(4) . . ?
B1 O4 C44 106.5(7) . . ?
C44 C44 O4 109.1(5) 2_565 . ?
C44 C44 C45 67.8(4) 2_565 . ?
O4 C44 C45 108.7(8) . . ?
C44 C44 C46 132.5(8) 2_565 . ?
O4 C44 C46 107.2(10) . . ?
C45 C44 C46 126.1(10) . . ?
C44 C45 C44 44.4(9) . 2_565 ?
B1 O4' C44' 105.6(8) . . ?
C44' C44' O4' 109.8(5) 2_565 . ?
C44' C44' C45' 68.0(4) 2_565 . ?
O4' C44' C45' 106.9(8) . . ?
C44' C44' C46' 135.5(9) 2_565 . ?
O4' C44' C46' 105.0(10) . . ?
C45' C44' C46' 126.1(10) . . ?
C44' C45' C44' 44.0(8) 2_565 . ?
O4 B1 O4 105.1(9) . 2_565 ?
O4 B1 O4' 113.1(7) . 2_565 ?
O4 B1 O4' 30.6(4) 2_565 2_565 ?
O4' B1 O4' 104.2(9) 2_565 . ?
O4 B1 O2 123.0(5) . . ?
O4 B1 O2 123.0(5) 2_565 . ?
O4' B1 O2 123.9(5) 2_565 . ?
O4' B1 O2 123.9(5) . . ?
N1 C1 C1 117.1(2) . 2_565 ?
N1 C1 C2 134.4(4) . . ?
C1 C1 C2 108.5(2) 2_565 . ?
C7 C2 C3 119.0(5) . . ?
C7 C2 C1 135.9(4) . . ?
C3 C2 C1 105.1(4) . . ?
C4 C3 C2 123.6(3) . 2_565 ?
C4 C3 C2 123.6(3) . . ?
C2 C3 C2 112.9(6) 2_565 . ?
C3 C4 C5 116.6(3) . 2_565 ?
C3 C4 C5 116.6(3) . . ?
C5 C4 C5 126.7(7) 2_565 . ?
C6 C5 C4 119.5(5) . . ?
C7 C6 C5 123.2(5) . . ?
C2 C7 C6 118.1(4) . . ?
C9 C8 C13 122.5(4) . . ?
C9 C8 N1 119.0(4) . . ?
C13 C8 N1 118.5(4) . . ?
C8 C9 C10 117.3(5) . . ?
C8 C9 C14 122.9(4) . . ?
C10 C9 C14 119.8(5) . . ?
C11 C10 C9 121.3(5) . . ?
C10 C11 C12 120.5(5) . . ?
C11 C12 C13 121.4(5) . . ?
C8 C13 C12 117.0(5) . . ?
C8 C13 C17 123.2(4) . . ?
C12 C13 C17 119.9(5) . . ?
C15 C14 C9 111.5(5) . . ?
C15 C14 C16 111.0(5) . . ?
C9 C14 C16 110.9(5) . . ?
C19 C17 C13 110.7(5) . . ?
C19 C17 C18 110.6(4) . . ?
C13 C17 C18 112.5(4) . . ?
N2 C20 C20 116.9(2) . 2_565 ?
N2 C20 C21 134.6(4) . . ?
C20 C20 C21 108.4(2) 2_565 . ?
C26 C21 C22 118.2(4) . . ?
C26 C21 C20 136.1(4) . . ?
C22 C21 C20 105.7(4) . . ?
C23 C22 C21 124.2(3) . 2_565 ?
C23 C22 C21 124.1(3) . . ?
C21 C22 C21 111.7(6) 2_565 . ?
C22 C23 C24 115.9(3) . . ?
C22 C23 C24 115.9(3) . 2_565 ?
C24 C23 C24 128.1(7) . 2_565 ?
C25 C24 C23 120.9(5) . . ?
C24 C25 C26 122.4(5) . . ?
C21 C26 C25 118.4(5) . . ?
C32 C27 C28 121.0(4) . . ?
C32 C27 N2 118.9(4) . . ?
C28 C27 N2 120.1(4) . . ?
C29 C28 C27 118.5(4) . . ?
C29 C28 C33 119.9(4) . . ?
C27 C28 C33 121.6(4) . . ?
C30 C29 C28 121.4(5) . . ?
C29 C30 C31 118.9(5) . . ?
C32 C31 C30 122.3(5) . . ?
C31 C32 C27 117.7(5) . . ?
C31 C32 C36 119.9(5) . . ?
C27 C32 C36 122.3(4) . . ?
C28 C33 C35 110.7(4) . . ?
C28 C33 C34 111.3(4) . . ?
C35 C33 C34 110.7(4) . . ?
C32 C36 C37 108.2(5) . . ?
C32 C36 C38 112.7(5) . . ?
C37 C36 C38 110.4(5) . . ?
N5 C39 O1 119.3(9) . . ?
N5 C40 C41 108.6(6) . 2_565 ?
N5 C40 C41 108.6(6) . . ?
C41 C40 C41 109.6(8) 2_565 . ?
C42 C41 C40 113.0(7) . . ?
C41 C42 C43 112.5(7) . . ?
C42 C43 C42 111.9(8) . 2_565 ?
C2S C1S C6S 119.8(9) . . ?
C2S C1S C7S 120.4(7) . . ?
C6S C1S C7S 119.8(7) . . ?
C1S C2S C3S 121.7(16) . . ?
C4S C3S C2S 119.7(17) . . ?
C3S C4S C5S 117.3(10) . . ?
C4S C5S C6S 124.0(17) . . ?
C1S C6S C5S 117.4(17) . . ?
C2Q C1Q C6Q 120.0 . . ?
C2Q C1Q C7Q 119.9(5) . . ?
C6Q C1Q C7Q 120.0(5) . . ?
C1Q C2Q C3Q 120.0 . . ?
C4Q C3Q C2Q 120.0 . . ?
C5Q C4Q C3Q 120.0 . . ?
C4Q C5Q C6Q 120.0 . . ?
C5Q C6Q C1Q 120.0 . . ?
C2Q' C1Q' C6Q' 120.0 . . ?
C2Q' C1Q' C7Q' 119.9(5) . . ?
C6Q' C1Q' C7Q' 120.0(5) . . ?
C3Q' C2Q' C1Q' 120.0 . . ?
C2Q' C3Q' C4Q' 120.0 . . ?
C5Q' C4Q' C3Q' 120.0 . . ?
C6Q' C5Q' C4Q' 120.0 . . ?
C5Q' C6Q' C1Q' 120.0 . . ?

loop_
_geom_bond_atom_site_label_1
_geom_bond_atom_site_label_2
_geom_bond_distance
_geom_bond_site_symmetry_2
_geom_bond_publ_flag
Al1 O3 1.683(6) . ?
Al1 O1 1.750(6) . ?
Al1 N1 1.922(4) . ?
Al1 N1 1.922(4) 2_565 ?
Al2 O3 1.683(6) . ?
Al2 O2 1.699(6) . ?
Al2 N2 1.938(4) 2_565 ?
Al2 N2 1.938(4) . ?
N1 C1 1.339(6) . ?
N1 C8 1.445(6) . ?
N2 C20 1.338(6) . ?
N2 C27 1.441(5) . ?
N5 C39 1.247(11) . ?
N5 C40 1.459(12) . ?
O1 C39 1.280(10) . ?
O2 B1 1.396(10) . ?
O4 B1 1.371(9) . ?
O4 C44 1.470(10) . ?
C44 C44 1.22(2) 2_565 ?
C44 C45 1.609(10) . ?
C44 C46 1.612(11) . ?
O4' B1 1.384(9) . ?
O4' C44' 1.466(10) . ?
C44' C44' 1.19(2) 2_565 ?
C44' C45' 1.591(10) . ?
C44' C46' 1.613(11) . ?
C1 C1 1.429(8) 2_565 ?
C1 C2 1.463(7) . ?
C2 C7 1.393(6) . ?
C2 C3 1.413(6) . ?
C3 C4 1.402(10) . ?
C4 C5 1.421(6) 2_565 ?
C4 C5 1.421(6) . ?
C5 C6 1.398(7) . ?
C6 C7 1.400(7) . ?
C8 C9 1.396(7) . ?
C8 C13 1.400(7) . ?
C9 C10 1.414(7) . ?
C9 C14 1.522(8) . ?
C10 C11 1.359(9) . ?
C11 C12 1.372(9) . ?
C12 C13 1.411(7) . ?
C13 C17 1.522(7) . ?
C14 C15 1.518(8) . ?
C14 C16 1.525(9) . ?
C17 C19 1.516(8) . ?
C17 C18 1.538(8) . ?
C20 C20 1.449(8) 2_565 ?
C20 C21 1.457(6) . ?
C21 C26 1.370(6) . ?
C21 C22 1.432(6) . ?
C22 C23 1.382(9) . ?
C23 C24 1.430(6) . ?
C23 C24 1.430(6) 2_565 ?
C24 C25 1.351(8) . ?
C25 C26 1.436(7) . ?
C27 C32 1.405(7) . ?
C27 C28 1.415(7) . ?
C28 C29 1.382(7) . ?
C28 C33 1.516(7) . ?
C29 C30 1.382(8) . ?
C30 C31 1.393(9) . ?
C31 C32 1.379(8) . ?
C32 C36 1.523(7) . ?
C33 C35 1.524(7) . ?
C33 C34 1.551(7) . ?
C36 C37 1.537(9) . ?
C36 C38 1.552(9) . ?
C40 C41 1.523(9) 2_565 ?
C40 C41 1.523(9) . ?
C41 C42 1.461(11) . ?
C42 C43 1.541(9) . ?
C1S C2S 1.387(6) . ?
C1S C6S 1.387(6) . ?
C1S C7S 1.517(11) . ?
C2S C3S 1.395(7) . ?
C3S C4S 1.391(7) . ?
C4S C5S 1.391(7) . ?
C5S C6S 1.396(7) . ?
C1Q C2Q 1.3900 . ?
C1Q C6Q 1.3900 . ?
C1Q C7Q 1.442(10) . ?
C2Q C3Q 1.3900 . ?
C3Q C4Q 1.3900 . ?
C4Q C5Q 1.3900 . ?
C5Q C6Q 1.3900 . ?
C1Q' C2Q' 1.3900 . ?
C1Q' C6Q' 1.3900 . ?
C1Q' C7Q' 1.467(9) . ?
C2Q' C3Q' 1.3900 . ?
C3Q' C4Q' 1.3900 . ?
C4Q' C5Q' 1.3900 . ?
C5Q' C6Q' 1.3900 . ?
